data_1573846
loop_
_publ_author_name
'Zhou, Jiajing'
'Zhang, Zhiqiang'
'Cao, Yan'
'Xie, Weilong'

_publ_section_title
;
 Multiligand Enabled, Copper-Catalyzed Hiyama Coupling of Arylsilanes with
 Unactivated Secondary Alkyl Halides: Reaction Development and Mechanistic
 Insights
;
_journal_name_full 'Chemical Science'
_journal_paper_doi 10.1039/D4SC07441F
_journal_year 2025
_chemical_formula_moiety 'C43 H52 Cu N4, 2(C7 H8), Br'
_chemical_formula_sum 'C57 H68 Br Cu N4'
_chemical_formula_weight 952.60
_space_group_crystal_system triclinic
_space_group_IT_number 2
_space_group_name_Hall '-P 1'
_space_group_name_H-M_alt 'P -1'
_atom_sites_solution_hydrogens geom
_audit_creation_date 2024-05-31
_audit_creation_method
;
Olex2 1.5
(compiled 2022.04.07 svn.rca3783a0 for OlexSys, GUI svn.r6498)
;
_audit_update_record
;
2024-06-09 deposited with the CCDC.	2025-02-04 downloaded from the CCDC.
;
_cell_angle_alpha 90.934(7)
_cell_angle_beta 111.881(7)
_cell_angle_gamma 110.488(5)
_cell_formula_units_Z 2
_cell_length_a 12.3872(19)
_cell_length_b 15.6834(19)
_cell_length_c 16.433(3)
_cell_measurement_reflns_used 9817
_cell_measurement_temperature 180.00
_cell_measurement_theta_max 25.322
_cell_measurement_theta_min 2.618
_cell_volume 2735.3(8)
_computing_cell_refinement 'SAINT V8.40A (Bruker, 2019)'
_computing_data_reduction 'SAINT V8.40A (Bruker, 2019)'
_computing_molecular_graphics 'Olex2 1.5 (Dolomanov et al., 2009)'
_computing_publication_material 'Olex2 1.5 (Dolomanov et al., 2009)'
_computing_structure_refinement 'SHELXL 2018/3 (Sheldrick, 2015)'
_computing_structure_solution 'SHELXT 2014/5 (Sheldrick, 2014)'
_diffrn_ambient_temperature 180.00
_diffrn_measured_fraction_theta_full 0.982
_diffrn_measured_fraction_theta_max 0.981
_diffrn_measurement_device_type 'Bruker APEX-III CCD'
_diffrn_radiation_type MoK\a
_diffrn_radiation_wavelength 0.71073
_diffrn_reflns_av_R_equivalents 0.1169
_diffrn_reflns_av_unetI/netI 0.0641
_diffrn_reflns_Laue_measured_fraction_full 0.982
_diffrn_reflns_Laue_measured_fraction_max 0.981
_diffrn_reflns_limit_h_max 14
_diffrn_reflns_limit_h_min -14
_diffrn_reflns_limit_k_max 18
_diffrn_reflns_limit_k_min -18
_diffrn_reflns_limit_l_max 19
_diffrn_reflns_limit_l_min -19
_diffrn_reflns_number 77805
_diffrn_reflns_point_group_measured_fraction_full 0.982
_diffrn_reflns_point_group_measured_fraction_max 0.981
_diffrn_reflns_theta_full 25.242
_diffrn_reflns_theta_max 25.309
_diffrn_reflns_theta_min 2.612
_diffrn_source_current 1.4
_diffrn_source_power 0.07
_diffrn_source_voltage 50.0
_exptl_absorpt_coefficient_mu 1.167
_exptl_absorpt_correction_T_max 0.7279
_exptl_absorpt_correction_T_min 0.6299
_exptl_absorpt_correction_type multi-scan
_exptl_absorpt_process_details
;
SADABS-2016/2 (Bruker,2016/2) was used for absorption correction.
wR2(int) was 0.1542 before and 0.1118 after correction.
The Ratio of minimum to maximum transmission is 0.8654.
The \l/2 correction factor is Not present.
;
_exptl_crystal_colour 'clear light yellow'
_exptl_crystal_colour_lustre clear
_exptl_crystal_colour_modifier light
_exptl_crystal_colour_primary yellow
_exptl_crystal_density_diffrn 1.157
_exptl_crystal_description block
_exptl_crystal_F_000 1004
_exptl_crystal_size_max 0.15
_exptl_crystal_size_mid 0.15
_exptl_crystal_size_min 0.1
_refine_diff_density_max 2.777
_refine_diff_density_min -1.163
_refine_diff_density_rms 0.107
_refine_ls_extinction_method none
_refine_ls_goodness_of_fit_ref 1.115
_refine_ls_hydrogen_treatment constr
_refine_ls_matrix_type full
_refine_ls_number_parameters 626
_refine_ls_number_reflns 9776
_refine_ls_number_restraints 331
_refine_ls_restrained_S_all 1.115
_refine_ls_R_factor_all 0.0830
_refine_ls_R_factor_gt 0.0713
_refine_ls_shift/su_max 0.002
_refine_ls_shift/su_mean 0.000
_refine_ls_structure_factor_coef Fsqd
_refine_ls_weighting_details 'w=1/[\s^2^(Fo^2^)+(0.1546P)^2^+0.5179P] where P=(Fo^2^+2Fc^2^)/3'
_refine_ls_weighting_scheme calc
_refine_ls_wR_factor_gt 0.2151
_refine_ls_wR_factor_ref 0.2258
_reflns_Friedel_coverage 0.000
_reflns_number_gt 7748
_reflns_number_total 9776
_reflns_threshold_expression 'I > 2\s(I)'
_cod_data_source_file d4sc07441f2.cif
_cod_data_source_block mo_zjj240530a_1_0m_a
_cod_original_cell_volume 2735.2(7)
_cod_database_code 1573846
_shelx_shelxl_version_number 2018/3
_shelx_space_group_comment
;
The symmetry employed for this shelxl refinement is uniquely defined
by the following loop, which should always be used as a source of
symmetry information in preference to the above space-group names.
They are only intended as comments.
;
_shelx_estimated_absorpt_t_max 0.892
_shelx_estimated_absorpt_t_min 0.844
_olex2_refinement_description
;
1. Fixed Uiso
 At 1.2 times of:
  All C(H) groups
 At 1.5 times of:
  All C(H,H,H) groups
2. Restrained distances
 C2-C3
 1.51 with sigma of 0.02
 C3-C4 = C3-C8 = C5-C6
 1.39 with sigma of 0.02
 C4-C5 = C6-C7 = C7-C8
 1.38 with sigma of 0.02
 C3-C5
 2.42 with sigma of 0.04
 C4-C6
 2.39 with sigma of 0.04
 C3-C7
 2.41 with sigma of 0.04
 C5-C7 = C6-C8
 2.4 with sigma of 0.04
 C2-C4 = C2-C8
 2.52 with sigma of 0.04
 C3-C4 \\sim C4-C5 \\sim C5-C6 \\sim C6-C7 \\sim C7-C8 \\sim C8-C3
 with sigma of 0.02
 C3-C7 \\sim C3-C5 \\sim C8-C6 \\sim C4-C8 \\sim C5-C7 \\sim C4-C6
 with sigma of 0.04
 C2-C8 \\sim C2-C4
 with sigma of 0.04
3. Restrained planarity
 C2, C3, C4, C5, C6, C7, C8
 with sigma of 0.1
4. Uiso/Uaniso restraints and constraints
C2 \\sim C3 \\sim C4 \\sim C5 \\sim C6 \\sim C7 \\sim C8: within 2A with sigma
of 0.04 and sigma for terminal atoms of 0.08 within 2A
C3 \\sim C2 \\sim C4 \\sim C8 \\sim C2A \\sim C4A \\sim C8A \\sim C5 \\sim C7
\\sim C5A \\sim C7A \\sim C6 \\sim C6A: within 2A with sigma of 0.01 and sigma
for terminal atoms of 0.02 within 2A
5. Rigid body (RIGU) restrains
 C2A, C3, C4A, C5A, C6A, C7A, C8A
 with sigma for 1-2 distances of 0.01 and sigma for 1-3 distances of 0.02
 C2, C3, C4, C5, C6, C7, C8
 with sigma for 1-2 distances of 0.01 and sigma for 1-3 distances of 0.02
6. Others
 Sof(C2A)=Sof(H2AA)=Sof(H2AB)=Sof(H2AC)=Sof(C8A)=Sof(H8A)=Sof(C7A)=Sof(H7A)=
 Sof(C6A)=Sof(H6A)=Sof(C5A)=Sof(H5A)=Sof(C4A)=Sof(H4A)=1-FVAR(1)
 Sof(C2)=Sof(H2A)=Sof(H2B)=Sof(H2C)=Sof(C4)=Sof(H4)=Sof(C5)=Sof(H5)=Sof(C6)=
 Sof(H6)=Sof(C7)=Sof(H7)=Sof(C8)=Sof(H8)=FVAR(1)
7.a Ternary CH refined with riding coordinates:
 C00K(H00K), C00N(H00N), C00O(H00O), C00Q(H00Q)
7.b Aromatic/amide H refined with riding coordinates:
 C008(H008), C009(H009), C00G(H00G), C00J(H00J), C00L(H00L), C00R(H00R),
 C00S(H00S), C00U(H00U), C00W(H00W), C00X(H00X), C00Z(H00Z), C012(H012),
 C013(H013), C01A(H1), C01D(H2), C01G(H3), C01J(H9), C4(H4), C5(H5), C6(H6),
 C7(H7), C8(H8), C8A(H8A), C7A(H7A), C6A(H6A), C5A(H5A), C4A(H4A)
7.c Fitted hexagon refined as free rotating group:
 C8A(C7A,C6A,C5A,C4A,C3)
7.d Idealised Me refined as rotating group:
 C00V(H00A,H00B,H00C), C014(H01A,H01B,H01C), C015(H01D,H01E,H01F), C016(H01G,
 H01H,H01I), C017(H01J,H01K,H01L), C018(H01M,H01N,H01O), C019(H01P,H01Q,H01R),
 C01B(H01S,H01T,H01U), C01C(H01V,H01W,H01X), C01E(H01Y,H,HA), C01F(H01Z,HB,HC),
 C01I(H01,HD,HE), C01N(H10,HF,HG), C2(H2A,H2B,H2C), C2A(H2AA,H2AB,H2AC)
;
_smtbx_masks_void_probe_radius 1.2
_smtbx_masks_void_truncation_radius 1.2
_olex2_submission_special_instructions 'No special instructions were received'

loop_
_space_group_symop_operation_xyz
'x, y, z'
'-x, -y, -z'

loop_
_atom_site_label
_atom_site_type_symbol
_atom_site_fract_x
_atom_site_fract_y
_atom_site_fract_z
_atom_site_U_iso_or_equiv
_atom_site_adp_type
_atom_site_occupancy
_atom_site_site_symmetry_order
_atom_site_calc_flag
_atom_site_refinement_flags_posn
_atom_site_refinement_flags_adp
_atom_site_refinement_flags_occupancy
_atom_site_disorder_assembly
_atom_site_disorder_group
Cu1 Cu 0.49990(4) 0.26606(3) 0.75159(3) 0.02532(17) Uani 1 1 d . . . . .
N003 N 0.4278(3) 0.08127(19) 0.80175(19) 0.0217(6) Uani 1 1 d . . . . .
N004 N 0.6878(3) 0.3508(2) 0.8054(2) 0.0299(7) Uani 1 1 d . . . . .
N005 N 0.2708(3) 0.09840(19) 0.70084(19) 0.0221(6) Uani 1 1 d . . . . .
N006 N 0.4888(3) 0.3776(2) 0.6911(2) 0.0272(6) Uani 1 1 d . . . . .
C007 C 0.3965(3) 0.1447(2) 0.7518(2) 0.0213(7) Uani 1 1 d . . . . .
C008 C 0.3256(3) -0.0013(2) 0.7818(3) 0.0274(8) Uani 1 1 d . . . . .
H008 H 0.325143 -0.054963 0.807895 0.033 Uiso 1 1 calc R U . . .
C009 C 0.2263(3) 0.0095(2) 0.7176(3) 0.0291(8) Uani 1 1 d . . . . .
H009 H 0.142704 -0.035251 0.689639 0.035 Uiso 1 1 calc R U . . .
C00A C 0.6034(4) 0.4470(2) 0.7123(3) 0.0310(8) Uani 1 1 d . . . . .
C00B C 0.5524(3) 0.1009(2) 0.8694(2) 0.0230(7) Uani 1 1 d . . . . .
C00C C 0.7104(4) 0.4319(3) 0.7736(3) 0.0319(8) Uani 1 1 d . . . . .
C00D C 0.1941(3) 0.1302(2) 0.5485(2) 0.0276(8) Uani 1 1 d . . . . .
C00E C 0.5841(4) 0.1493(3) 0.9530(2) 0.0294(8) Uani 1 1 d . . . . .
C00F C 0.6350(3) 0.0714(3) 0.8489(3) 0.0288(8) Uani 1 1 d . . . . .
C00G C 0.7866(4) 0.3346(3) 0.8598(3) 0.0355(9) Uani 1 1 d . . . . .
H00G H 0.771197 0.278038 0.882063 0.043 Uiso 1 1 calc R U . . .
C00H C 0.1298(3) 0.1824(2) 0.6591(2) 0.0277(8) Uani 1 1 d . . . . .
C00I C 0.1966(3) 0.1380(2) 0.6348(2) 0.0246(7) Uani 1 1 d . . . . .
C00J C 0.1204(4) 0.1685(3) 0.4857(3) 0.0358(9) Uani 1 1 d . . . . .
H00J H 0.116081 0.164029 0.426737 0.043 Uiso 1 1 calc R U . . .
C00K C 0.2696(4) 0.0837(3) 0.5239(3) 0.0329(8) Uani 1 1 d . . . . .
H00K H 0.310050 0.057330 0.576414 0.040 Uiso 1 1 calc R U . . .
C00L C 0.7551(4) 0.0928(3) 0.9160(3) 0.0386(9) Uani 1 1 d . . . . .
H00L H 0.814068 0.074567 0.904243 0.046 Uiso 1 1 calc R U . . .
C00M C 0.8336(4) 0.5001(3) 0.7978(3) 0.0377(9) Uani 1 1 d . . . . .
C00N C 0.4952(4) 0.1813(3) 0.9746(3) 0.0354(9) Uani 1 1 d . . . . .
H00N H 0.413511 0.159495 0.921030 0.043 Uiso 1 1 calc R U . . .
C00O C 0.5969(4) 0.0201(3) 0.7561(3) 0.0360(9) Uani 1 1 d . . . . .
H00O H 0.503240 -0.013127 0.729633 0.043 Uiso 1 1 calc R U . . .
C00P C 0.6176(4) 0.5287(3) 0.6751(3) 0.0382(9) Uani 1 1 d . . . . .
C00Q C 0.1376(4) 0.1927(3) 0.7543(3) 0.0359(9) Uani 1 1 d . . . . .
H00Q H 0.171945 0.147595 0.785067 0.043 Uiso 1 1 calc R U . . .
C00R C -0.1329(4) 0.3405(3) 0.4866(3) 0.0418(10) Uani 1 1 d . . . . .
H00R H -0.111892 0.346138 0.436448 0.050 Uiso 1 1 calc R U . . .
C00S C 0.0544(4) 0.2123(3) 0.5080(3) 0.0409(10) Uani 1 1 d . . . . .
H00S H 0.004907 0.237639 0.464203 0.049 Uiso 1 1 calc R U . . .
C00T C 0.9123(4) 0.3961(3) 0.8863(3) 0.0413(10) Uani 1 1 d . . . . .
C00U C 0.3876(4) 0.3891(3) 0.6329(3) 0.0340(9) Uani 1 1 d . . . . .
H00U H 0.307435 0.341068 0.618082 0.041 Uiso 1 1 calc R U . . .
C00V C 1.0151(4) 0.3665(4) 0.9450(3) 0.0530(12) Uani 1 1 d . . . . .
H00A H 1.064820 0.409813 1.001395 0.079 Uiso 1 1 calc R U . . .
H00B H 1.070014 0.365965 0.914974 0.079 Uiso 1 1 calc R U . . .
H00C H 0.977222 0.304359 0.956823 0.079 Uiso 1 1 calc R U . . .
C00W C 0.0586(4) 0.2203(3) 0.5937(3) 0.0369(9) Uani 1 1 d . . . . .
H00W H 0.013052 0.251503 0.607968 0.044 Uiso 1 1 calc R U . . .
C00X C 0.7056(4) 0.1679(3) 1.0182(3) 0.0384(9) Uani 1 1 d . . . . .
H00X H 0.730708 0.199878 1.075905 0.046 Uiso 1 1 calc R U . . .
C00Y C 0.3921(4) 0.4676(3) 0.5923(3) 0.0380(9) Uani 1 1 d . . . . .
C00Z C 0.7433(5) 0.5961(3) 0.7020(4) 0.0485(11) Uani 1 1 d . . . . .
H00Z H 0.755707 0.652039 0.678484 0.058 Uiso 1 1 calc R U . . .
C010 C 0.5086(5) 0.5390(3) 0.6135(3) 0.0418(10) Uani 1 1 d . . . . .
C011 C 0.9374(4) 0.4802(3) 0.8560(3) 0.0400(10) Uani 1 1 d . . . . .
C012 C 0.8445(5) 0.5826(3) 0.7596(4) 0.0490(12) Uani 1 1 d . . . . .
H012 H 0.925872 0.629353 0.775317 0.059 Uiso 1 1 calc R U . . .
C013 C 0.7892(4) 0.1397(3) 0.9988(3) 0.0446(11) Uani 1 1 d . . . . .
H013 H 0.871136 0.152961 1.043413 0.054 Uiso 1 1 calc R U . . .
C014 C 0.4686(6) 0.1376(4) 1.0526(4) 0.0585(14) Uani 1 1 d . . . . .
H01A H 0.436336 0.070134 1.037750 0.088 Uiso 1 1 calc R U . . .
H01B H 0.405911 0.155683 1.062674 0.088 Uiso 1 1 calc R U . . .
H01C H 0.546781 0.159230 1.106614 0.088 Uiso 1 1 calc R U . . .
C015 C 0.6545(5) -0.0515(4) 0.7581(4) 0.0558(13) Uani 1 1 d . . . . .
H01D H 0.745616 -0.020153 0.776126 0.084 Uiso 1 1 calc R U . . .
H01E H 0.616731 -0.088595 0.698728 0.084 Uiso 1 1 calc R U . . .
H01F H 0.638337 -0.091760 0.800726 0.084 Uiso 1 1 calc R U . . .
C016 C 0.2699(5) 0.4707(4) 0.5264(3) 0.0541(13) Uani 1 1 d . . . . .
H01G H 0.200992 0.410984 0.515621 0.081 Uiso 1 1 calc R U . . .
H01H H 0.277656 0.484034 0.470337 0.081 Uiso 1 1 calc R U . . .
H01I H 0.252145 0.519271 0.550750 0.081 Uiso 1 1 calc R U . . .
C017 C 0.0101(5) 0.1721(4) 0.7579(3) 0.0570(13) Uani 1 1 d . . . . .
H01J H -0.026073 0.215177 0.727663 0.086 Uiso 1 1 calc R U . . .
H01K H 0.020741 0.179240 0.820092 0.086 Uiso 1 1 calc R U . . .
H01L H -0.046447 0.108670 0.728218 0.086 Uiso 1 1 calc R U . . .
C018 C 0.5441(5) 0.2855(3) 0.9945(4) 0.0539(12) Uani 1 1 d . . . . .
H01M H 0.624067 0.308726 1.047103 0.081 Uiso 1 1 calc R U . . .
H01N H 0.482530 0.304039 1.005865 0.081 Uiso 1 1 calc R U . . .
H01O H 0.557270 0.311137 0.943444 0.081 Uiso 1 1 calc R U . . .
C019 C 0.5194(6) 0.6258(3) 0.5733(4) 0.0591(14) Uani 1 1 d . . . . .
H01P H 0.548919 0.678277 0.619985 0.089 Uiso 1 1 calc R U . . .
H01Q H 0.436749 0.618632 0.528249 0.089 Uiso 1 1 calc R U . . .
H01R H 0.579516 0.636806 0.545413 0.089 Uiso 1 1 calc R U . . .
C01A C -0.2595(6) 0.2608(4) 0.5648(4) 0.0643(15) Uani 1 1 d . . . . .
H1 H -0.326762 0.210489 0.568716 0.077 Uiso 1 1 calc R U . . .
C01B C 0.6306(6) 0.0895(4) 0.6964(3) 0.0572(13) Uani 1 1 d . . . . .
H01S H 0.591232 0.134140 0.695070 0.086 Uiso 1 1 calc R U . . .
H01T H 0.599964 0.056679 0.636016 0.086 Uiso 1 1 calc R U . . .
H01U H 0.722318 0.122118 0.720005 0.086 Uiso 1 1 calc R U . . .
C01C C 1.0702(4) 0.5491(4) 0.8819(4) 0.0608(14) Uani 1 1 d . . . . .
H01V H 1.083959 0.564879 0.828186 0.091 Uiso 1 1 calc R U . . .
H01W H 1.129828 0.522161 0.916493 0.091 Uiso 1 1 calc R U . . .
H01X H 1.083023 0.604990 0.917986 0.091 Uiso 1 1 calc R U . . .
C01D C -0.0623(6) 0.4088(4) 0.5611(4) 0.0645(15) Uani 1 1 d . . . . .
H2 H 0.005723 0.460536 0.559940 0.077 Uiso 1 1 calc R U . . .
C01E C 0.3745(5) 0.1528(4) 0.5029(4) 0.0593(14) Uani 1 1 d . . . . .
H01Y H 0.337456 0.181281 0.452869 0.089 Uiso 1 1 calc R U . . .
H H 0.420773 0.120570 0.487136 0.089 Uiso 1 1 calc R U . . .
HA H 0.432285 0.200710 0.555207 0.089 Uiso 1 1 calc R U . . .
C01F C 0.1847(5) 0.0048(4) 0.4465(4) 0.0648(15) Uani 1 1 d . . . . .
H01Z H 0.122484 -0.041351 0.462854 0.097 Uiso 1 1 calc R U . . .
HB H 0.235566 -0.023745 0.431928 0.097 Uiso 1 1 calc R U . . .
HC H 0.141277 0.028443 0.394737 0.097 Uiso 1 1 calc R U . . .
C01G C -0.1850(5) 0.3310(4) 0.6324(4) 0.0612(14) Uani 1 1 d . . . . .
H3 H -0.202956 0.329381 0.683873 0.073 Uiso 1 1 calc R U . . .
C01H C -0.2339(5) 0.2640(4) 0.4842(4) 0.0579(13) Uani 1 1 d . . . . .
C01I C 0.2282(6) 0.2890(4) 0.8050(4) 0.0707(17) Uani 1 1 d . . . . .
H01 H 0.310297 0.301807 0.802838 0.106 Uiso 1 1 calc R U . . .
HD H 0.237849 0.292633 0.867077 0.106 Uiso 1 1 calc R U . . .
HE H 0.194788 0.334499 0.777804 0.106 Uiso 1 1 calc R U . . .
C01J C -0.0847(6) 0.4054(5) 0.6331(4) 0.0733(17) Uani 1 1 d . . . . .
H9 H -0.033388 0.452588 0.683804 0.088 Uiso 1 1 calc R U . . .
C01N C -0.3089(7) 0.1866(5) 0.4095(5) 0.087(2) Uani 1 1 d . . . . .
H10 H -0.392795 0.187723 0.378001 0.130 Uiso 1 1 calc R U . . .
HF H -0.316865 0.128260 0.432023 0.130 Uiso 1 1 calc R U . . .
HG H -0.267010 0.192302 0.368482 0.130 Uiso 1 1 calc R U . . .
Br Br 0.11343(5) -0.24481(4) 0.73444(3) 0.0599(2) Uani 1 1 d . . . . .
C2 C 0.2973(10) 0.5590(11) 0.7614(9) 0.101(4) Uani 0.549(7) 1 d D U P A 1
H2A H 0.267573 0.609823 0.755052 0.151 Uiso 0.549(7) 1 calc R U P A 1
H2B H 0.264973 0.519415 0.799372 0.151 Uiso 0.549(7) 1 calc R U P A 1
H2C H 0.267140 0.522688 0.702687 0.151 Uiso 0.549(7) 1 calc R U P A 1
C4 C 0.5140(9) 0.6761(8) 0.7888(7) 0.084(3) Uani 0.549(7) 1 d D U P A 1
H4 H 0.477207 0.711190 0.749097 0.101 Uiso 0.549(7) 1 calc R U P A 1
C5 C 0.6417(10) 0.7029(9) 0.8323(8) 0.088(3) Uani 0.549(7) 1 d D U P A 1
H5 H 0.694613 0.758254 0.821962 0.105 Uiso 0.549(7) 1 calc R U P A 1
C6 C 0.6976(11) 0.6526(9) 0.8910(10) 0.090(3) Uani 0.549(7) 1 d D U P A 1
H6 H 0.786657 0.675756 0.921877 0.108 Uiso 0.549(7) 1 calc R U P A 1
C7 C 0.6245(10) 0.5691(10) 0.9047(9) 0.084(3) Uani 0.549(7) 1 d D U P A 1
H7 H 0.659593 0.531623 0.941988 0.101 Uiso 0.549(7) 1 calc R U P A 1
C8 C 0.4954(10) 0.5449(8) 0.8593(7) 0.082(2) Uani 0.549(7) 1 d D U P A 1
H8 H 0.439430 0.488581 0.865918 0.098 Uiso 0.549(7) 1 calc R U P A 1
C2A C 0.3805(17) 0.6535(12) 0.7435(10) 0.084(4) Uani 0.451(7) 1 d . U P A 2
H2AA H 0.379897 0.641729 0.684584 0.127 Uiso 0.451(7) 1 calc R U P A 2
H2AB H 0.425373 0.719677 0.767533 0.127 Uiso 0.451(7) 1 calc R U P A 2
H2AC H 0.293668 0.633935 0.738564 0.127 Uiso 0.451(7) 1 calc R U P A 2
C8A C 0.4101(7) 0.5227(6) 0.8442(6) 0.076(3) Uani 0.451(7) 1 d G U P A 2
H8A H 0.323207 0.486150 0.827073 0.091 Uiso 0.451(7) 1 calc R U P A 2
C7A C 0.5009(11) 0.4990(7) 0.9082(7) 0.092(3) Uani 0.451(7) 1 d G U P A 2
H7A H 0.476084 0.446284 0.934758 0.110 Uiso 0.451(7) 1 calc R U P A 2
C6A C 0.6280(9) 0.5524(9) 0.9332(8) 0.086(3) Uani 0.451(7) 1 d G U P A 2
H6A H 0.690028 0.536211 0.976926 0.104 Uiso 0.451(7) 1 calc R U P A 2
C5A C 0.6642(5) 0.6295(9) 0.8943(9) 0.090(3) Uani 0.451(7) 1 d G U P A 2
H5A H 0.751097 0.666004 0.911409 0.108 Uiso 0.451(7) 1 calc R U P A 2
C4A C 0.5734(7) 0.6532(6) 0.8303(6) 0.085(3) Uani 0.451(7) 1 d G U P A 2
H4A H 0.598222 0.705871 0.803724 0.102 Uiso 0.451(7) 1 calc R U P A 2
C3 C 0.4463(6) 0.5998(5) 0.8053(4) 0.0879(18) Uani 1 1 d DG U . . .

loop_
_atom_site_aniso_label
_atom_site_aniso_U_11
_atom_site_aniso_U_22
_atom_site_aniso_U_33
_atom_site_aniso_U_23
_atom_site_aniso_U_13
_atom_site_aniso_U_12
Cu1 0.0229(3) 0.0183(3) 0.0297(3) 0.00682(18) 0.0089(2) 0.00396(18)
N003 0.0190(14) 0.0200(14) 0.0231(15) 0.0049(11) 0.0049(12) 0.0080(11)
N004 0.0217(15) 0.0269(16) 0.0336(17) 0.0051(13) 0.0072(13) 0.0051(12)
N005 0.0176(14) 0.0200(14) 0.0260(15) 0.0064(12) 0.0057(12) 0.0071(11)
N006 0.0253(15) 0.0216(14) 0.0326(17) 0.0076(13) 0.0113(13) 0.0067(12)
C007 0.0193(16) 0.0208(16) 0.0219(17) 0.0048(13) 0.0057(13) 0.0084(13)
C008 0.0257(18) 0.0172(16) 0.040(2) 0.0116(15) 0.0155(16) 0.0065(14)
C009 0.0224(17) 0.0184(16) 0.040(2) 0.0072(15) 0.0112(16) 0.0022(14)
C00A 0.038(2) 0.0203(17) 0.037(2) 0.0078(15) 0.0208(18) 0.0078(16)
C00B 0.0195(16) 0.0229(16) 0.0238(17) 0.0092(14) 0.0040(14) 0.0099(13)
C00C 0.0282(19) 0.0239(18) 0.039(2) 0.0009(16) 0.0165(17) 0.0017(15)
C00D 0.0265(18) 0.0221(17) 0.0283(19) 0.0037(14) 0.0073(15) 0.0067(14)
C00E 0.032(2) 0.0289(18) 0.0266(19) 0.0079(15) 0.0082(16) 0.0141(16)
C00F 0.0284(19) 0.0306(19) 0.031(2) 0.0109(15) 0.0119(16) 0.0149(15)
C00G 0.029(2) 0.032(2) 0.037(2) 0.0055(17) 0.0081(17) 0.0069(16)
C00H 0.0219(17) 0.0267(18) 0.0292(19) 0.0042(15) 0.0035(15) 0.0107(14)
C00I 0.0160(16) 0.0217(16) 0.0265(18) 0.0051(14) 0.0013(14) 0.0041(13)
C00J 0.038(2) 0.038(2) 0.027(2) 0.0077(17) 0.0075(17) 0.0146(18)
C00K 0.036(2) 0.034(2) 0.031(2) 0.0061(16) 0.0147(17) 0.0146(17)
C00L 0.026(2) 0.043(2) 0.047(3) 0.013(2) 0.0086(18) 0.0203(18)
C00M 0.027(2) 0.031(2) 0.046(2) -0.0024(18) 0.0186(19) -0.0015(16)
C00N 0.042(2) 0.040(2) 0.027(2) 0.0041(17) 0.0120(18) 0.0205(18)
C00O 0.035(2) 0.043(2) 0.038(2) 0.0071(18) 0.0174(18) 0.0217(18)
C00P 0.050(3) 0.0244(19) 0.045(2) 0.0082(17) 0.030(2) 0.0087(18)
C00Q 0.035(2) 0.042(2) 0.035(2) 0.0069(18) 0.0131(18) 0.0205(18)
C00R 0.054(3) 0.049(3) 0.044(2) 0.024(2) 0.028(2) 0.034(2)
C00S 0.035(2) 0.046(2) 0.037(2) 0.0160(19) 0.0041(18) 0.0211(19)
C00T 0.0221(19) 0.051(3) 0.037(2) -0.0111(19) 0.0045(17) 0.0074(18)
C00U 0.038(2) 0.032(2) 0.037(2) 0.0131(17) 0.0160(18) 0.0186(17)
C00V 0.026(2) 0.059(3) 0.055(3) -0.006(2) 0.003(2) 0.010(2)
C00W 0.030(2) 0.039(2) 0.040(2) 0.0081(18) 0.0076(18) 0.0188(17)
C00X 0.041(2) 0.040(2) 0.0235(19) 0.0049(17) 0.0003(17) 0.0169(19)
C00Y 0.051(3) 0.035(2) 0.038(2) 0.0132(18) 0.020(2) 0.0247(19)
C00Z 0.056(3) 0.025(2) 0.067(3) 0.011(2) 0.036(3) 0.006(2)
C010 0.065(3) 0.033(2) 0.042(2) 0.0196(19) 0.030(2) 0.027(2)
C011 0.026(2) 0.038(2) 0.044(2) -0.0054(19) 0.0157(19) -0.0015(17)
C012 0.046(3) 0.025(2) 0.069(3) 0.002(2) 0.036(3) -0.0072(19)
C013 0.029(2) 0.049(3) 0.044(3) 0.012(2) -0.0026(19) 0.0198(19)
C014 0.079(4) 0.064(3) 0.063(3) 0.025(3) 0.050(3) 0.038(3)
C015 0.072(3) 0.059(3) 0.053(3) 0.009(2) 0.026(3) 0.044(3)
C016 0.068(3) 0.053(3) 0.056(3) 0.029(2) 0.022(3) 0.042(3)
C017 0.045(3) 0.078(4) 0.049(3) 0.001(3) 0.026(2) 0.017(3)
C018 0.073(3) 0.041(3) 0.060(3) 0.010(2) 0.033(3) 0.027(2)
C019 0.087(4) 0.038(3) 0.070(4) 0.029(2) 0.042(3) 0.032(3)
C01A 0.072(4) 0.077(4) 0.062(4) 0.026(3) 0.038(3) 0.036(3)
C01B 0.077(4) 0.074(4) 0.045(3) 0.023(3) 0.037(3) 0.043(3)
C01C 0.029(2) 0.061(3) 0.067(3) -0.012(3) 0.016(2) -0.006(2)
C01D 0.064(3) 0.062(3) 0.073(4) 0.017(3) 0.022(3) 0.039(3)
C01E 0.056(3) 0.054(3) 0.081(4) 0.011(3) 0.044(3) 0.017(2)
C01F 0.055(3) 0.052(3) 0.073(4) -0.019(3) 0.018(3) 0.015(3)
C01G 0.065(3) 0.065(3) 0.070(4) 0.012(3) 0.040(3) 0.029(3)
C01H 0.050(3) 0.059(3) 0.069(4) 0.019(3) 0.017(3) 0.033(3)
C01I 0.065(4) 0.073(4) 0.054(3) -0.021(3) 0.023(3) 0.007(3)
C01J 0.079(4) 0.080(4) 0.066(4) 0.010(3) 0.022(3) 0.045(4)
C01N 0.072(4) 0.093(5) 0.073(4) 0.003(4) 0.021(4) 0.017(4)
Br 0.0581(4) 0.0546(3) 0.0394(3) 0.0078(2) 0.0184(2) -0.0082(3)
C2 0.063(6) 0.136(9) 0.088(7) -0.037(7) 0.023(6) 0.032(6)
C4 0.091(5) 0.100(5) 0.063(5) -0.018(5) 0.021(4) 0.051(4)
C5 0.080(5) 0.103(6) 0.073(5) -0.018(5) 0.007(4) 0.054(4)
C6 0.077(5) 0.103(5) 0.080(5) -0.022(4) 0.006(4) 0.052(4)
C7 0.085(4) 0.095(5) 0.070(5) -0.014(4) 0.015(4) 0.049(4)
C8 0.087(4) 0.099(5) 0.064(4) -0.019(4) 0.022(4) 0.053(4)
C2A 0.105(8) 0.101(8) 0.062(7) -0.001(6) 0.017(6) 0.074(7)
C8A 0.075(5) 0.092(5) 0.062(5) -0.013(4) 0.012(5) 0.052(5)
C7A 0.087(5) 0.098(6) 0.073(5) -0.011(5) 0.010(5) 0.042(5)
C6A 0.080(5) 0.100(5) 0.070(5) -0.018(5) 0.009(5) 0.050(4)
C5A 0.082(5) 0.105(5) 0.076(4) -0.019(5) 0.016(4) 0.047(4)
C4A 0.086(4) 0.105(5) 0.066(4) -0.020(4) 0.020(4) 0.051(4)
C3 0.087(4) 0.119(4) 0.064(3) -0.020(3) 0.018(3) 0.061(3)

loop_
_atom_type_symbol
_atom_type_description
_atom_type_scat_dispersion_real
_atom_type_scat_dispersion_imag
_atom_type_scat_source
C C 0.0033 0.0016 'International Tables Vol C Tables 4.2.6.8 and 6.1.1.4'
H H 0.0000 0.0000 'International Tables Vol C Tables 4.2.6.8 and 6.1.1.4'
Br Br -0.2901 2.4595 'International Tables Vol C Tables 4.2.6.8 and 6.1.1.4'
Cu Cu 0.3201 1.2651 'International Tables Vol C Tables 4.2.6.8 and 6.1.1.4'
N N 0.0061 0.0033 'International Tables Vol C Tables 4.2.6.8 and 6.1.1.4'

loop_
_geom_angle_atom_site_label_1
_geom_angle_atom_site_label_2
_geom_angle_atom_site_label_3
_geom_angle
_geom_angle_site_symmetry_1
_geom_angle_site_symmetry_3
_geom_angle_publ_flag
N006 Cu1 N004 80.85(12) . . ?
C007 Cu1 N004 138.71(13) . . ?
C007 Cu1 N006 140.25(13) . . ?
C007 N003 C008 112.0(3) . . ?
C007 N003 C00B 123.1(3) . . ?
C008 N003 C00B 124.8(3) . . ?
C00C N004 Cu1 112.4(2) . . ?
C00G N004 Cu1 129.6(3) . . ?
C00G N004 C00C 117.8(3) . . ?
C007 N005 C009 112.1(3) . . ?
C007 N005 C00I 122.9(3) . . ?
C009 N005 C00I 124.9(3) . . ?
C00A N006 Cu1 113.2(2) . . ?
C00U N006 Cu1 129.2(3) . . ?
C00U N006 C00A 117.5(3) . . ?
N003 C007 Cu1 129.1(2) . . ?
N005 C007 Cu1 128.0(2) . . ?
N005 C007 N003 102.9(3) . . ?
N003 C008 H008 126.8 . . ?
C009 C008 N003 106.5(3) . . ?
C009 C008 H008 126.8 . . ?
N005 C009 H009 126.8 . . ?
C008 C009 N005 106.5(3) . . ?
C008 C009 H009 126.8 . . ?
N006 C00A C00C 116.3(3) . . ?
N006 C00A C00P 122.4(4) . . ?
C00P C00A C00C 121.3(4) . . ?
C00E C00B N003 117.6(3) . . ?
C00F C00B N003 119.0(3) . . ?
C00F C00B C00E 123.4(3) . . ?
N004 C00C C00A 117.2(3) . . ?
N004 C00C C00M 123.0(4) . . ?
C00M C00C C00A 119.8(4) . . ?
C00I C00D C00K 122.0(3) . . ?
C00J C00D C00I 117.3(3) . . ?
C00J C00D C00K 120.7(3) . . ?
C00B C00E C00N 123.2(3) . . ?
C00B C00E C00X 117.0(3) . . ?
C00X C00E C00N 119.8(4) . . ?
C00B C00F C00O 121.5(3) . . ?
C00L C00F C00B 117.0(4) . . ?
C00L C00F C00O 121.4(3) . . ?
N004 C00G H00G 118.0 . . ?
N004 C00G C00T 124.0(4) . . ?
C00T C00G H00G 118.0 . . ?
C00I C00H C00Q 121.7(3) . . ?
C00W C00H C00I 117.5(4) . . ?
C00W C00H C00Q 120.7(3) . . ?
C00D C00I N005 118.6(3) . . ?
C00H C00I N005 118.7(3) . . ?
C00H C00I C00D 122.7(3) . . ?
C00D C00J H00J 119.5 . . ?
C00S C00J C00D 121.0(4) . . ?
C00S C00J H00J 119.5 . . ?
C00D C00K H00K 107.8 . . ?
C00D C00K C01E 111.6(3) . . ?
C01E C00K H00K 107.8 . . ?
C01F C00K C00D 111.1(4) . . ?
C01F C00K H00K 107.8 . . ?
C01F C00K C01E 110.5(4) . . ?
C00F C00L H00L 119.4 . . ?
C013 C00L C00F 121.2(4) . . ?
C013 C00L H00L 119.4 . . ?
C00C C00M C011 117.7(4) . . ?
C00C C00M C012 117.4(4) . . ?
C011 C00M C012 124.8(4) . . ?
C00E C00N H00N 107.7 . . ?
C00E C00N C014 110.9(3) . . ?
C00E C00N C018 111.5(4) . . ?
C014 C00N H00N 107.7 . . ?
C018 C00N H00N 107.7 . . ?
C018 C00N C014 111.2(4) . . ?
C00F C00O H00O 107.6 . . ?
C015 C00O C00F 113.1(4) . . ?
C015 C00O H00O 107.6 . . ?
C015 C00O C01B 110.8(4) . . ?
C01B C00O C00F 109.9(4) . . ?
C01B C00O H00O 107.6 . . ?
C00A C00P C00Z 117.1(4) . . ?
C00A C00P C010 118.8(4) . . ?
C010 C00P C00Z 124.1(4) . . ?
C00H C00Q H00Q 107.8 . . ?
C017 C00Q C00H 113.1(4) . . ?
C017 C00Q H00Q 107.8 . . ?
C01I C00Q C00H 110.6(4) . . ?
C01I C00Q H00Q 107.8 . . ?
C01I C00Q C017 109.7(4) . . ?
C01D C00R H00R 119.5 . . ?
C01D C00R C01H 120.9(5) . . ?
C01H C00R H00R 119.5 . . ?
C00J C00S H00S 119.4 . . ?
C00J C00S C00W 121.1(4) . . ?
C00W C00S H00S 119.4 . . ?
C00G C00T C00V 118.1(4) . . ?
C011 C00T C00G 119.2(4) . . ?
C011 C00T C00V 122.7(4) . . ?
N006 C00U H00U 117.9 . . ?
N006 C00U C00Y 124.2(4) . . ?
C00Y C00U H00U 117.9 . . ?
C00T C00V H00A 109.5 . . ?
C00T C00V H00B 109.5 . . ?
C00T C00V H00C 109.5 . . ?
H00A C00V H00B 109.5 . . ?
H00A C00V H00C 109.5 . . ?
H00B C00V H00C 109.5 . . ?
C00H C00W H00W 119.8 . . ?
C00S C00W C00H 120.3(4) . . ?
C00S C00W H00W 119.8 . . ?
C00E C00X H00X 119.8 . . ?
C013 C00X C00E 120.4(4) . . ?
C013 C00X H00X 119.8 . . ?
C00U C00Y C016 118.6(4) . . ?
C010 C00Y C00U 118.7(4) . . ?
C010 C00Y C016 122.7(4) . . ?
C00P C00Z H00Z 119.0 . . ?
C012 C00Z C00P 122.0(4) . . ?
C012 C00Z H00Z 119.0 . . ?
C00P C010 C019 120.5(4) . . ?
C00Y C010 C00P 118.2(4) . . ?
C00Y C010 C019 121.2(4) . . ?
C00M C011 C01C 119.9(4) . . ?
C00T C011 C00M 118.3(4) . . ?
C00T C011 C01C 121.7(4) . . ?
C00M C012 H012 118.8 . . ?
C00Z C012 C00M 122.3(4) . . ?
C00Z C012 H012 118.8 . . ?
C00L C013 C00X 121.0(4) . . ?
C00L C013 H013 119.5 . . ?
C00X C013 H013 119.5 . . ?
C00N C014 H01A 109.5 . . ?
C00N C014 H01B 109.5 . . ?
C00N C014 H01C 109.5 . . ?
H01A C014 H01B 109.5 . . ?
H01A C014 H01C 109.5 . . ?
H01B C014 H01C 109.5 . . ?
C00O C015 H01D 109.5 . . ?
C00O C015 H01E 109.5 . . ?
C00O C015 H01F 109.5 . . ?
H01D C015 H01E 109.5 . . ?
H01D C015 H01F 109.5 . . ?
H01E C015 H01F 109.5 . . ?
C00Y C016 H01G 109.5 . . ?
C00Y C016 H01H 109.5 . . ?
C00Y C016 H01I 109.5 . . ?
H01G C016 H01H 109.5 . . ?
H01G C016 H01I 109.5 . . ?
H01H C016 H01I 109.5 . . ?
C00Q C017 H01J 109.5 . . ?
C00Q C017 H01K 109.5 . . ?
C00Q C017 H01L 109.5 . . ?
H01J C017 H01K 109.5 . . ?
H01J C017 H01L 109.5 . . ?
H01K C017 H01L 109.5 . . ?
C00N C018 H01M 109.5 . . ?
C00N C018 H01N 109.5 . . ?
C00N C018 H01O 109.5 . . ?
H01M C018 H01N 109.5 . . ?
H01M C018 H01O 109.5 . . ?
H01N C018 H01O 109.5 . . ?
C010 C019 H01P 109.5 . . ?
C010 C019 H01Q 109.5 . . ?
C010 C019 H01R 109.5 . . ?
H01P C019 H01Q 109.5 . . ?
H01P C019 H01R 109.5 . . ?
H01Q C019 H01R 109.5 . . ?
C01G C01A H1 121.1 . . ?
C01G C01A C01H 117.8(5) . . ?
C01H C01A H1 121.1 . . ?
C00O C01B H01S 109.5 . . ?
C00O C01B H01T 109.5 . . ?
C00O C01B H01U 109.5 . . ?
H01S C01B H01T 109.5 . . ?
H01S C01B H01U 109.5 . . ?
H01T C01B H01U 109.5 . . ?
C011 C01C H01V 109.5 . . ?
C011 C01C H01W 109.5 . . ?
C011 C01C H01X 109.5 . . ?
H01V C01C H01W 109.5 . . ?
H01V C01C H01X 109.5 . . ?
H01W C01C H01X 109.5 . . ?
C00R C01D H2 118.5 . . ?
C01J C01D C00R 123.1(6) . . ?
C01J C01D H2 118.5 . . ?
C00K C01E H01Y 109.5 . . ?
C00K C01E H 109.5 . . ?
C00K C01E HA 109.5 . . ?
H01Y C01E H 109.5 . . ?
H01Y C01E HA 109.5 . . ?
H C01E HA 109.5 . . ?
C00K C01F H01Z 109.5 . . ?
C00K C01F HB 109.5 . . ?
C00K C01F HC 109.5 . . ?
H01Z C01F HB 109.5 . . ?
H01Z C01F HC 109.5 . . ?
HB C01F HC 109.5 . . ?
C01A C01G H3 117.5 . . ?
C01A C01G C01J 125.0(6) . . ?
C01J C01G H3 117.5 . . ?
C00R C01H C01A 115.9(5) . . ?
C00R C01H C01N 123.9(5) . . ?
C01N C01H C01A 120.2(6) . . ?
C00Q C01I H01 109.5 . . ?
C00Q C01I HD 109.5 . . ?
C00Q C01I HE 109.5 . . ?
H01 C01I HD 109.5 . . ?
H01 C01I HE 109.5 . . ?
HD C01I HE 109.5 . . ?
C01D C01J C01G 117.4(7) . . ?
C01D C01J H9 121.3 . . ?
C01G C01J H9 121.3 . . ?
C01H C01N H10 109.5 . . ?
C01H C01N HF 109.5 . . ?
C01H C01N HG 109.5 . . ?
H10 C01N HF 109.5 . . ?
H10 C01N HG 109.5 . . ?
HF C01N HG 109.5 . . ?
H2A C2 H2B 109.5 . . ?
H2A C2 H2C 109.5 . . ?
H2B C2 H2C 109.5 . . ?
C3 C2 H2A 109.5 . . ?
C3 C2 H2B 109.5 . . ?
C3 C2 H2C 109.5 . . ?
C5 C4 H4 122.1 . . ?
C3 C4 H4 122.1 . . ?
C3 C4 C5 115.8(9) . . ?
C4 C5 H5 118.5 . . ?
C4 C5 C6 123.0(11) . . ?
C6 C5 H5 118.5 . . ?
C5 C6 H6 119.7 . . ?
C7 C6 C5 120.6(10) . . ?
C7 C6 H6 119.7 . . ?
C6 C7 H7 122.8 . . ?
C6 C7 C8 114.3(10) . . ?
C8 C7 H7 122.8 . . ?
C7 C8 H8 119.0 . . ?
C3 C8 C7 122.1(10) . . ?
C3 C8 H8 119.0 . . ?
H2AA C2A H2AB 109.5 . . ?
H2AA C2A H2AC 109.5 . . ?
H2AB C2A H2AC 109.5 . . ?
C3 C2A H2AA 109.5 . . ?
C3 C2A H2AB 109.5 . . ?
C3 C2A H2AC 109.5 . . ?
C7A C8A H8A 120.0 . . ?
C7A C8A C3 120.0 . . ?
C3 C8A H8A 120.0 . . ?
C8A C7A H7A 120.0 . . ?
C6A C7A C8A 120.0 . . ?
C6A C7A H7A 120.0 . . ?
C7A C6A H6A 120.0 . . ?
C5A C6A C7A 120.0 . . ?
C5A C6A H6A 120.0 . . ?
C6A C5A H5A 120.0 . . ?
C6A C5A C4A 120.0 . . ?
C4A C5A H5A 120.0 . . ?
C5A C4A H4A 120.0 . . ?
C3 C4A C5A 120.0 . . ?
C3 C4A H4A 120.0 . . ?
C4 C3 C2 122.6(8) . . ?
C4 C3 C8 124.1(8) . . ?
C8 C3 C2 113.3(9) . . ?
C8A C3 C2A 136.1(9) . . ?
C4A C3 C2A 103.5(9) . . ?
C4A C3 C8A 120.0 . . ?

loop_
_geom_bond_atom_site_label_1
_geom_bond_atom_site_label_2
_geom_bond_distance
_geom_bond_site_symmetry_2
_geom_bond_publ_flag
Cu1 N004 2.057(3) . ?
Cu1 N006 2.047(3) . ?
Cu1 C007 1.886(3) . ?
N003 C007 1.369(4) . ?
N003 C008 1.384(4) . ?
N003 C00B 1.446(4) . ?
N004 C00C 1.360(5) . ?
N004 C00G 1.331(5) . ?
N005 C007 1.367(4) . ?
N005 C009 1.383(4) . ?
N005 C00I 1.445(4) . ?
N006 C00A 1.364(5) . ?
N006 C00U 1.338(5) . ?
C008 H008 0.9500 . ?
C008 C009 1.356(5) . ?
C009 H009 0.9500 . ?
C00A C00C 1.435(6) . ?
C00A C00P 1.412(5) . ?
C00B C00E 1.404(5) . ?
C00B C00F 1.401(5) . ?
C00C C00M 1.422(5) . ?
C00D C00I 1.408(5) . ?
C00D C00J 1.400(5) . ?
C00D C00K 1.524(5) . ?
C00E C00N 1.504(5) . ?
C00E C00X 1.407(5) . ?
C00F C00L 1.399(5) . ?
C00F C00O 1.532(6) . ?
C00G H00G 0.9500 . ?
C00G C00T 1.405(6) . ?
C00H C00I 1.403(5) . ?
C00H C00Q 1.534(5) . ?
C00H C00W 1.402(5) . ?
C00J H00J 0.9500 . ?
C00J C00S 1.374(6) . ?
C00K H00K 1.0000 . ?
C00K C01E 1.530(6) . ?
C00K C01F 1.515(6) . ?
C00L H00L 0.9500 . ?
C00L C013 1.376(7) . ?
C00M C011 1.429(6) . ?
C00M C012 1.432(6) . ?
C00N H00N 1.0000 . ?
C00N C014 1.550(6) . ?
C00N C018 1.512(6) . ?
C00O H00O 1.0000 . ?
C00O C015 1.522(6) . ?
C00O C01B 1.531(6) . ?
C00P C00Z 1.434(6) . ?
C00P C010 1.418(6) . ?
C00Q H00Q 1.0000 . ?
C00Q C017 1.522(6) . ?
C00Q C01I 1.519(7) . ?
C00R H00R 0.9500 . ?
C00R C01D 1.383(8) . ?
C00R C01H 1.384(7) . ?
C00S H00S 0.9500 . ?
C00S C00W 1.390(6) . ?
C00T C00V 1.511(6) . ?
C00T C011 1.391(7) . ?
C00U H00U 0.9500 . ?
C00U C00Y 1.403(5) . ?
C00V H00A 0.9800 . ?
C00V H00B 0.9800 . ?
C00V H00C 0.9800 . ?
C00W H00W 0.9500 . ?
C00X H00X 0.9500 . ?
C00X C013 1.390(6) . ?
C00Y C010 1.394(7) . ?
C00Y C016 1.515(6) . ?
C00Z H00Z 0.9500 . ?
C00Z C012 1.350(7) . ?
C010 C019 1.508(6) . ?
C011 C01C 1.507(6) . ?
C012 H012 0.9500 . ?
C013 H013 0.9500 . ?
C014 H01A 0.9800 . ?
C014 H01B 0.9800 . ?
C014 H01C 0.9800 . ?
C015 H01D 0.9800 . ?
C015 H01E 0.9800 . ?
C015 H01F 0.9800 . ?
C016 H01G 0.9800 . ?
C016 H01H 0.9800 . ?
C016 H01I 0.9800 . ?
C017 H01J 0.9800 . ?
C017 H01K 0.9800 . ?
C017 H01L 0.9800 . ?
C018 H01M 0.9800 . ?
C018 H01N 0.9800 . ?
C018 H01O 0.9800 . ?
C019 H01P 0.9800 . ?
C019 H01Q 0.9800 . ?
C019 H01R 0.9800 . ?
C01A H1 0.9500 . ?
C01A C01G 1.335(8) . ?
C01A C01H 1.470(8) . ?
C01B H01S 0.9800 . ?
C01B H01T 0.9800 . ?
C01B H01U 0.9800 . ?
C01C H01V 0.9800 . ?
C01C H01W 0.9800 . ?
C01C H01X 0.9800 . ?
C01D H2 0.9500 . ?
C01D C01J 1.310(9) . ?
C01E H01Y 0.9800 . ?
C01E H 0.9800 . ?
C01E HA 0.9800 . ?
C01F H01Z 0.9800 . ?
C01F HB 0.9800 . ?
C01F HC 0.9800 . ?
C01G H3 0.9500 . ?
C01G C01J 1.371(9) . ?
C01H C01N 1.468(9) . ?
C01I H01 0.9800 . ?
C01I HD 0.9800 . ?
C01I HE 0.9800 . ?
C01J H9 0.9500 . ?
C01N H10 0.9800 . ?
C01N HF 0.9800 . ?
C01N HG 0.9800 . ?
C2 H2A 0.9800 . ?
C2 H2B 0.9800 . ?
C2 H2C 0.9800 . ?
C2 C3 1.582(11) . ?
C4 H4 0.9500 . ?
C4 C5 1.367(10) . ?
C4 C3 1.299(9) . ?
C5 H5 0.9500 . ?
C5 C6 1.394(10) . ?
C6 H6 0.9500 . ?
C6 C7 1.384(10) . ?
C7 H7 0.9500 . ?
C7 C8 1.391(10) . ?
C8 H8 0.9500 . ?
C8 C3 1.374(9) . ?
C2A H2AA 0.9800 . ?
C2A H2AB 0.9800 . ?
C2A H2AC 0.9800 . ?
C2A C3 1.516(15) . ?
C8A H8A 0.9500 . ?
C8A C7A 1.3900 . ?
C8A C3 1.3900 . ?
C7A H7A 0.9500 . ?
C7A C6A 1.3900 . ?
C6A H6A 0.9500 . ?
C6A C5A 1.3900 . ?
C5A H5A 0.9500 . ?
C5A C4A 1.3900 . ?
C4A H4A 0.9500 . ?
C4A C3 1.3900 . ?

loop_
_geom_torsion_atom_site_label_1
_geom_torsion_atom_site_label_2
_geom_torsion_atom_site_label_3
_geom_torsion_atom_site_label_4
_geom_torsion
_geom_torsion_site_symmetry_1
_geom_torsion_site_symmetry_2
_geom_torsion_site_symmetry_3
_geom_torsion_site_symmetry_4
_geom_torsion_publ_flag
Cu1 N004 C00C C00A 2.1(4) . . . . ?
Cu1 N004 C00C C00M -177.1(3) . . . . ?
Cu1 N004 C00G C00T 174.6(3) . . . . ?
Cu1 N006 C00A C00C -1.4(4) . . . . ?
Cu1 N006 C00A C00P 177.4(3) . . . . ?
Cu1 N006 C00U C00Y -176.8(3) . . . . ?
N003 C008 C009 N005 -0.4(4) . . . . ?
N003 C00B C00E C00N -0.1(5) . . . . ?
N003 C00B C00E C00X 179.9(3) . . . . ?
N003 C00B C00F C00L 179.3(3) . . . . ?
N003 C00B C00F C00O 0.9(5) . . . . ?
N004 Cu1 C007 N003 8.3(4) . . . . ?
N004 Cu1 C007 N005 -171.3(3) . . . . ?
N004 C00C C00M C011 2.0(6) . . . . ?
N004 C00C C00M C012 180.0(4) . . . . ?
N004 C00G C00T C00V -177.1(4) . . . . ?
N004 C00G C00T C011 1.1(7) . . . . ?
N006 Cu1 C007 N003 -178.9(3) . . . . ?
N006 Cu1 C007 N005 1.5(4) . . . . ?
N006 C00A C00C N004 -0.5(5) . . . . ?
N006 C00A C00C C00M 178.8(3) . . . . ?
N006 C00A C00P C00Z -179.3(4) . . . . ?
N006 C00A C00P C010 0.1(6) . . . . ?
N006 C00U C00Y C010 -0.3(6) . . . . ?
N006 C00U C00Y C016 179.1(4) . . . . ?
C007 N003 C008 C009 -0.1(4) . . . . ?
C007 N003 C00B C00E 80.6(4) . . . . ?
C007 N003 C00B C00F -99.3(4) . . . . ?
C007 N005 C009 C008 0.8(4) . . . . ?
C007 N005 C00I C00D 85.9(4) . . . . ?
C007 N005 C00I C00H -94.3(4) . . . . ?
C008 N003 C007 Cu1 -179.1(3) . . . . ?
C008 N003 C007 N005 0.6(4) . . . . ?
C008 N003 C00B C00E -97.0(4) . . . . ?
C008 N003 C00B C00F 83.1(4) . . . . ?
C009 N005 C007 Cu1 178.8(3) . . . . ?
C009 N005 C007 N003 -0.8(4) . . . . ?
C009 N005 C00I C00D -91.1(4) . . . . ?
C009 N005 C00I C00H 88.7(4) . . . . ?
C00A N006 C00U C00Y 0.2(6) . . . . ?
C00A C00C C00M C011 -177.3(4) . . . . ?
C00A C00C C00M C012 0.7(6) . . . . ?
C00A C00P C00Z C012 0.6(7) . . . . ?
C00A C00P C010 C00Y -0.2(6) . . . . ?
C00A C00P C010 C019 179.1(4) . . . . ?
C00B N003 C007 Cu1 3.1(5) . . . . ?
C00B N003 C007 N005 -177.2(3) . . . . ?
C00B N003 C008 C009 177.7(3) . . . . ?
C00B C00E C00N C014 119.9(4) . . . . ?
C00B C00E C00N C018 -115.7(4) . . . . ?
C00B C00E C00X C013 0.6(6) . . . . ?
C00B C00F C00L C013 0.9(6) . . . . ?
C00B C00F C00O C015 -146.4(4) . . . . ?
C00B C00F C00O C01B 89.2(4) . . . . ?
C00C N004 C00G C00T 0.0(6) . . . . ?
C00C C00A C00P C00Z -0.6(6) . . . . ?
C00C C00A C00P C010 178.8(4) . . . . ?
C00C C00M C011 C00T -0.7(6) . . . . ?
C00C C00M C011 C01C 178.5(4) . . . . ?
C00C C00M C012 C00Z -0.7(7) . . . . ?
C00D C00J C00S C00W 0.1(6) . . . . ?
C00E C00B C00F C00L -0.6(5) . . . . ?
C00E C00B C00F C00O -179.0(3) . . . . ?
C00E C00X C013 C00L -0.4(7) . . . . ?
C00F C00B C00E C00N 179.7(3) . . . . ?
C00F C00B C00E C00X -0.2(5) . . . . ?
C00F C00L C013 C00X -0.4(7) . . . . ?
C00G N004 C00C C00A 177.7(4) . . . . ?
C00G N004 C00C C00M -1.6(6) . . . . ?
C00G C00T C011 C00M -0.7(6) . . . . ?
C00G C00T C011 C01C -179.9(4) . . . . ?
C00I N005 C007 Cu1 1.4(5) . . . . ?
C00I N005 C007 N003 -178.2(3) . . . . ?
C00I N005 C009 C008 178.1(3) . . . . ?
C00I C00D C00J C00S 0.5(6) . . . . ?
C00I C00D C00K C01E -113.2(4) . . . . ?
C00I C00D C00K C01F 123.0(4) . . . . ?
C00I C00H C00Q C017 -136.5(4) . . . . ?
C00I C00H C00Q C01I 100.0(5) . . . . ?
C00I C00H C00W C00S 0.8(6) . . . . ?
C00J C00D C00I N005 179.4(3) . . . . ?
C00J C00D C00I C00H -0.4(5) . . . . ?
C00J C00D C00K C01E 65.8(5) . . . . ?
C00J C00D C00K C01F -58.0(5) . . . . ?
C00J C00S C00W C00H -0.8(7) . . . . ?
C00K C00D C00I N005 -1.6(5) . . . . ?
C00K C00D C00I C00H 178.6(3) . . . . ?
C00K C00D C00J C00S -178.6(4) . . . . ?
C00L C00F C00O C015 35.2(6) . . . . ?
C00L C00F C00O C01B -89.1(5) . . . . ?
C00N C00E C00X C013 -179.3(4) . . . . ?
C00O C00F C00L C013 179.3(4) . . . . ?
C00P C00A C00C N004 -179.4(4) . . . . ?
C00P C00A C00C C00M -0.1(6) . . . . ?
C00P C00Z C012 C00M 0.0(8) . . . . ?
C00Q C00H C00I N005 2.3(5) . . . . ?
C00Q C00H C00I C00D -177.9(3) . . . . ?
C00Q C00H C00W C00S 178.5(4) . . . . ?
C00R C01D C01J C01G -1.5(9) . . . . ?
C00U N006 C00A C00C -178.9(3) . . . . ?
C00U N006 C00A C00P -0.1(6) . . . . ?
C00U C00Y C010 C00P 0.3(6) . . . . ?
C00U C00Y C010 C019 -179.0(4) . . . . ?
C00V C00T C011 C00M 177.5(4) . . . . ?
C00V C00T C011 C01C -1.7(7) . . . . ?
C00W C00H C00I N005 180.0(3) . . . . ?
C00W C00H C00I C00D -0.2(5) . . . . ?
C00W C00H C00Q C017 45.9(6) . . . . ?
C00W C00H C00Q C01I -77.6(5) . . . . ?
C00X C00E C00N C014 -60.2(5) . . . . ?
C00X C00E C00N C018 64.2(5) . . . . ?
C00Z C00P C010 C00Y 179.2(4) . . . . ?
C00Z C00P C010 C019 -1.5(7) . . . . ?
C010 C00P C00Z C012 -178.8(4) . . . . ?
C011 C00M C012 C00Z 177.1(5) . . . . ?
C012 C00M C011 C00T -178.6(4) . . . . ?
C012 C00M C011 C01C 0.7(7) . . . . ?
C016 C00Y C010 C00P -179.1(4) . . . . ?
C016 C00Y C010 C019 1.6(7) . . . . ?
C01A C01G C01J C01D 1.8(9) . . . . ?
C01D C00R C01H C01A -0.1(6) . . . . ?
C01D C00R C01H C01N -176.7(5) . . . . ?
C01G C01A C01H C00R 0.4(7) . . . . ?
C01G C01A C01H C01N 177.1(6) . . . . ?
C01H C00R C01D C01J 0.7(8) . . . . ?
C01H C01A C01G C01J -1.3(9) . . . . ?
C4 C5 C6 C7 3(2) . . . . ?
C5 C4 C3 C2 179.5(8) . . . . ?
C5 C4 C3 C8 -2.8(13) . . . . ?
C5 C6 C7 C8 -3.1(18) . . . . ?
C6 C7 C8 C3 0.4(17) . . . . ?
C7 C8 C3 C2 -179.3(10) . . . . ?
C7 C8 C3 C4 2.8(15) . . . . ?
C8A C7A C6A C5A 0.0 . . . . ?
C7A C8A C3 C2A -171.6(10) . . . . ?
C7A C8A C3 C4A 0.0 . . . . ?
C7A C6A C5A C4A 0.0 . . . . ?
C6A C5A C4A C3 0.0 . . . . ?
C5A C4A C3 C2A 174.0(7) . . . . ?
C5A C4A C3 C8A 0.0 . . . . ?
C3 C4 C5 C6 -0.2(17) . . . . ?
C3 C8A C7A C6A 0.0 . . . . ?

loop_
_smtbx_masks_void_nr
_smtbx_masks_void_average_x
_smtbx_masks_void_average_y
_smtbx_masks_void_average_z
_smtbx_masks_void_volume
_smtbx_masks_void_count_electrons
_smtbx_masks_void_content
1 0.000 0.000 0.000 266.2 63.5 ?
